data_2209371
loop_
_publ_author_name
'Yao-Cheng Shi'
'Bei-Bei Zhu'
'Chun-Xia Sui'

_publ_section_title
;
 2,6-Bis(3-ferrocenyl-5-methyl-1<i>H</i>-pyrazol-1-ylcarbonyl)pyridine
;
_journal_coeditor_code AC2027
_journal_issue 7
_journal_name_full 'Acta Crystallographica Section E'
_journal_page_first m1651
_journal_page_last m1653
_journal_paper_doi 10.1107/S1600536806022495
_journal_volume 62
_journal_year 2006
_chemical_formula_iupac '[Fe2 (C5 H5)2 (C25 H19 N5 O2)]'
_chemical_formula_moiety 'C35 H29 Fe2 N5 O2'
_chemical_formula_sum 'C35 H29 Fe2 N5 O2'
_chemical_formula_weight 663.33
_chemical_name_systematic
;
2,6-Bis(3-ferrocenyl-5-methyl-1H-pyrazol-1-ylcarbonyl)pyridine
;
_space_group_crystal_system triclinic
_space_group_IT_number 2
_space_group_name_Hall '-P 1'
_space_group_name_H-M_alt 'P -1'
_atom_sites_solution_hydrogens geom
_atom_sites_solution_primary direct
_atom_sites_solution_secondary difmap
_audit_creation_method SHELXL-97
_cell_angle_alpha 88.76(3)
_cell_angle_beta 68.75(3)
_cell_angle_gamma 78.92(3)
_cell_formula_units_Z 2
_cell_length_a 10.483(2)
_cell_length_b 11.850(2)
_cell_length_c 13.033(3)
_cell_measurement_reflns_used 25
_cell_measurement_temperature 295
_cell_measurement_theta_max 15
_cell_measurement_theta_min 9
_cell_volume 1478.8(6)
_computing_cell_refinement 'CAD-4 Software'
_computing_data_collection 'CAD-4 Software (Enraf--Nonius, 1989)'
_computing_data_reduction 'XCAD4 (Harms & Wocadlo,1995)'
_computing_molecular_graphics 'PLATON (Spek, 2003)'
_computing_publication_material PLATON
_computing_structure_refinement 'OSCAIL-X and SHELXL97 (Sheldrick, 1997)'
_computing_structure_solution 'OSCAIL-X (McArdle, 2005) and SHELXS97 (Sheldrick, 1997)'
_diffrn_ambient_temperature 295
_diffrn_measured_fraction_theta_full 0.999
_diffrn_measured_fraction_theta_max 0.999
_diffrn_measurement_device_type 'Enraf--Nonius CAD-4'
_diffrn_measurement_method \w/2\q
_diffrn_radiation_monochromator graphite
_diffrn_radiation_source 'fine-focus sealed tube'
_diffrn_radiation_type MoK\a
_diffrn_radiation_wavelength 0.71073
_diffrn_reflns_av_R_equivalents 0.0419
_diffrn_reflns_av_sigmaI/netI 0.0382
_diffrn_reflns_limit_h_max 12
_diffrn_reflns_limit_h_min 0
_diffrn_reflns_limit_k_max 14
_diffrn_reflns_limit_k_min -14
_diffrn_reflns_limit_l_max 16
_diffrn_reflns_limit_l_min -14
_diffrn_reflns_number 6122
_diffrn_reflns_theta_full 25.98
_diffrn_reflns_theta_max 25.98
_diffrn_reflns_theta_min 1.68
_diffrn_standards_decay_% 0
_diffrn_standards_interval_count 200
_diffrn_standards_interval_time 120
_diffrn_standards_number 3
_exptl_absorpt_coefficient_mu 1.023
_exptl_absorpt_correction_T_max 0.9046
_exptl_absorpt_correction_T_min 0.8215
_exptl_absorpt_correction_type psi-scan
_exptl_absorpt_process_details 'via \y scan (North <i>et al.</i>,  1968)'
_exptl_crystal_colour Orange--red
_exptl_crystal_density_diffrn 1.490
_exptl_crystal_density_method 'not measured'
_exptl_crystal_description Block
_exptl_crystal_F_000 684
_exptl_crystal_size_max 0.20
_exptl_crystal_size_mid 0.15
_exptl_crystal_size_min 0.10
_refine_diff_density_max 1.036
_refine_diff_density_min -0.970
_refine_ls_extinction_method none
_refine_ls_goodness_of_fit_ref 1.084
_refine_ls_hydrogen_treatment constr
_refine_ls_matrix_type full
_refine_ls_number_parameters 399
_refine_ls_number_reflns 5788
_refine_ls_number_restraints 2
_refine_ls_restrained_S_all 1.084
_refine_ls_R_factor_all 0.0777
_refine_ls_R_factor_gt 0.0570
_refine_ls_shift/su_max 0.001
_refine_ls_shift/su_mean 0.000
_refine_ls_structure_factor_coef Fsqd
_refine_ls_weighting_details 'calc w=1/[\s^2^(Fo^2^)+(0.0937P)^2^+0.1751P] where P=(Fo^2^+2Fc^2^)/3'
_refine_ls_weighting_scheme calc
_refine_ls_wR_factor_gt 0.1411
_refine_ls_wR_factor_ref 0.1564
_reflns_number_gt 4378
_reflns_number_total 5788
_reflns_threshold_expression I>2\s(I)
_cod_data_source_file ac2027.cif
_cod_data_source_block I
_cod_depositor_comments
;
 Updating space group information.

 Antanas Vaitkus,
 2018-05-07

The following automatic conversions were performed:
'_symmetry_cell_setting' value 'Triclinic' changed to 'triclinic'
according to '/home/saulius/struct/CIF-dictionaries/cif_core.dic'
dictionary named 'cif_core.dic' version 2.4.1 from 2010-06-29.

Automatic conversion script
Id: cif_fix_enum 1527 2010-12-29 10:47:43Z saulius 

The following automatic conversions were performed:

'_symmetry_cell_setting' value 'Triclinic' changed to 'triclinic'
according to /home/saulius/struct/CIF-dictionaries/cif_core.dic
dictionary named 'cif_core.dic' version 2.4.1 from 2010-06-29.

Automatic conversion script
Id: cif_fix_values 1715 2011-07-08 13:25:40Z adriana 
;
_cod_database_code 2209371
_cod_database_fobs_code 2209371

loop_
_space_group_symop_id
_space_group_symop_operation_xyz
1 x,y,z
2 -x,-y,-z

loop_
_atom_site_type_symbol
_atom_site_label
_atom_site_fract_x
_atom_site_fract_y
_atom_site_fract_z
_atom_site_U_iso_or_equiv
_atom_site_adp_type
_atom_site_calc_flag
_atom_site_refinement_flags
_atom_site_occupancy
C C14 0.2552(4) 0.8157(4) 0.2284(4) 0.0704(13) Uani d . 1
H H14A 0.2222 0.8505 0.1731 0.106 Uiso calc R 1
H H14B 0.2325 0.8712 0.2880 0.106 Uiso calc R 1
H H14C 0.2114 0.7514 0.2557 0.106 Uiso calc R 1
Fe Fe1 0.83716(5) 0.57340(4) -0.13027(4) 0.04117(17) Uani d . 1
Fe Fe2 0.23152(5) 0.95920(4) 0.79119(4) 0.04264(17) Uani d . 1
O O1 0.3348(3) 0.7391(3) 0.4146(3) 0.0849(11) Uani d . 1
O O2 0.9207(3) 0.6412(3) 0.4853(3) 0.0752(9) Uani d . 1
N N1 0.6290(3) 0.6888(3) 0.1728(2) 0.0448(7) Uani d D 1
N N2 0.4883(3) 0.7193(3) 0.2387(3) 0.0474(7) Uani d D 1
N N3 0.6180(3) 0.6712(3) 0.4355(2) 0.0460(7) Uani d . 1
N N4 0.7167(3) 0.7548(3) 0.5912(2) 0.0450(7) Uani d D 1
N N5 0.5832(3) 0.7483(3) 0.6603(2) 0.0428(7) Uani d D 1
C C1 0.7009(6) 0.5168(4) -0.1850(5) 0.0775(15) Uani d . 1
H H1 0.6274 0.5623 -0.1997 0.093 Uiso calc R 1
C C2 0.8383(6) 0.4812(4) -0.2606(4) 0.0732(14) Uani d . 1
H H2 0.8719 0.4997 -0.3340 0.088 Uiso calc R 1
C C3 0.9156(5) 0.4131(4) -0.2058(4) 0.0669(12) Uani d . 1
H H3 1.0095 0.3785 -0.2366 0.080 Uiso calc R 1
C C4 0.8267(5) 0.4060(4) -0.0962(4) 0.0594(11) Uani d . 1
H H4 0.8513 0.3653 -0.0421 0.071 Uiso calc R 1
C C5 0.6947(5) 0.4707(4) -0.0826(4) 0.0660(12) Uani d . 1
H H5 0.6166 0.4816 -0.0177 0.079 Uiso calc R 1
C C7 0.9361(5) 0.7062(4) -0.1902(4) 0.0678(12) Uani d . 1
H H7 0.9799 0.7197 -0.2641 0.081 Uiso calc R 1
C C8 0.9990(4) 0.6409(4) -0.1240(4) 0.0594(11) Uani d . 1
H H8 1.0922 0.6041 -0.1467 0.071 Uiso calc R 1
C C9 0.8975(4) 0.6403(3) -0.0171(3) 0.0463(8) Uani d . 1
H H9 0.9122 0.6029 0.0424 0.056 Uiso calc R 1
C C10 0.7691(4) 0.7069(3) -0.0165(3) 0.0446(8) Uani d . 1
C C6 0.7932(5) 0.7485(3) -0.1244(3) 0.0575(10) Uani d . 1
H H6 0.7274 0.7948 -0.1474 0.069 Uiso calc R 1
C C11 0.6359(4) 0.7244(3) 0.0749(3) 0.0433(8) Uani d . 1
C C12 0.5022(4) 0.7781(3) 0.0760(4) 0.0516(10) Uani d . 1
H H12 0.4817 0.8096 0.0165 0.062 Uiso calc R 1
C C13 0.4106(4) 0.7748(3) 0.1790(4) 0.0506(9) Uani d . 1
C C15 0.4494(4) 0.6983(4) 0.3490(3) 0.0561(10) Uani d . 1
C C16 0.5594(4) 0.6194(3) 0.3799(3) 0.0483(9) Uani d . 1
C C17 0.5897(5) 0.5024(4) 0.3545(3) 0.0571(10) Uani d . 1
H H17 0.5451 0.4700 0.3160 0.069 Uiso calc R 1
C C18 0.6886(5) 0.4355(4) 0.3884(3) 0.0607(11) Uani d . 1
H H18 0.7091 0.3560 0.3758 0.073 Uiso calc R 1
C C19 0.7569(4) 0.4869(3) 0.4409(3) 0.0560(10) Uani d . 1
H H19 0.8278 0.4437 0.4605 0.067 Uiso calc R 1
C C20 0.7175(4) 0.6039(3) 0.4637(3) 0.0464(9) Uani d . 1
C C21 0.7949(4) 0.6648(4) 0.5128(3) 0.0516(9) Uani d . 1
C C22 0.8939(5) 0.8832(4) 0.5484(4) 0.0669(12) Uani d . 1
H H22A 0.9653 0.8340 0.5675 0.100 Uiso calc R 1
H H22B 0.8917 0.9620 0.5658 0.100 Uiso calc R 1
H H22C 0.9138 0.8727 0.4710 0.100 Uiso calc R 1
C C23 0.7559(4) 0.8534(3) 0.6121(3) 0.0481(9) Uani d . 1
C C24 0.6446(4) 0.9111(3) 0.6960(3) 0.0500(9) Uani d . 1
H H24 0.6373 0.9820 0.7291 0.060 Uiso calc R 1
C C25 0.5415(4) 0.8430(3) 0.7238(3) 0.0404(8) Uani d . 1
C C26 0.4042(4) 0.8679(3) 0.8117(3) 0.0405(8) Uani d . 1
C C30 0.3485(4) 0.9681(3) 0.8836(3) 0.0521(9) Uani d . 1
H H30 0.3952 1.0269 0.8848 0.062 Uiso calc R 1
C C29 0.2113(5) 0.9637(4) 0.9527(3) 0.0567(10) Uani d . 1
H H29 0.1514 1.0190 1.0071 0.068 Uiso calc R 1
C C28 0.1804(4) 0.8605(4) 0.9249(3) 0.0556(10) Uani d . 1
H H28 0.0964 0.8358 0.9581 0.067 Uiso calc R 1
C C27 0.2987(4) 0.8009(3) 0.8380(3) 0.0457(8) Uani d . 1
H H27 0.3062 0.7305 0.8040 0.055 Uiso calc R 1
C C32 0.1941(7) 0.9366(5) 0.6522(4) 0.0815(17) Uani d . 1
H H32 0.2098 0.8661 0.6153 0.098 Uiso calc R 1
C C31 0.2908(5) 1.0078(7) 0.6342(4) 0.100(2) Uani d . 1
H H31 0.3816 0.9941 0.5828 0.119 Uiso calc R 1
C C35 0.2243(7) 1.1058(5) 0.7096(6) 0.0900(19) Uani d . 1
H H35 0.2637 1.1674 0.7175 0.108 Uiso calc R 1
C C34 0.0900(5) 1.0910(4) 0.7684(4) 0.0689(13) Uani d . 1
H H34 0.0223 1.1423 0.8228 0.083 Uiso calc R 1
C C33 0.0719(5) 0.9881(4) 0.7336(4) 0.0662(12) Uani d . 1
H H33 -0.0095 0.9587 0.7608 0.079 Uiso calc R 1

loop_
_atom_site_aniso_label
_atom_site_aniso_U_11
_atom_site_aniso_U_22
_atom_site_aniso_U_33
_atom_site_aniso_U_12
_atom_site_aniso_U_13
_atom_site_aniso_U_23
C14 0.041(2) 0.062(3) 0.108(4) 0.004(2) -0.034(3) -0.017(3)
Fe1 0.0373(3) 0.0424(3) 0.0412(3) -0.0071(2) -0.0120(2) 0.0066(2)
Fe2 0.0370(3) 0.0383(3) 0.0467(3) -0.0012(2) -0.0117(2) 0.0072(2)
O1 0.0473(18) 0.109(3) 0.066(2) 0.0183(18) 0.0011(15) -0.0087(18)
O2 0.0328(16) 0.091(2) 0.087(2) 0.0019(15) -0.0108(15) -0.0089(18)
N1 0.0312(15) 0.0515(18) 0.0469(17) -0.0004(13) -0.0122(13) -0.0043(14)
N2 0.0334(16) 0.0513(18) 0.0534(18) 0.0012(14) -0.0150(14) -0.0090(14)
N3 0.0342(16) 0.0476(18) 0.0471(17) -0.0078(13) -0.0044(13) 0.0041(14)
N4 0.0301(15) 0.0503(18) 0.0518(17) -0.0084(13) -0.0116(13) 0.0046(14)
N5 0.0281(14) 0.0426(17) 0.0517(17) -0.0075(12) -0.0075(13) 0.0034(13)
C1 0.073(3) 0.066(3) 0.115(4) -0.005(3) -0.064(3) -0.004(3)
C2 0.104(4) 0.065(3) 0.053(3) -0.015(3) -0.032(3) -0.009(2)
C3 0.057(3) 0.049(2) 0.079(3) -0.001(2) -0.011(2) -0.005(2)
C4 0.064(3) 0.046(2) 0.074(3) -0.018(2) -0.030(2) 0.013(2)
C5 0.043(2) 0.072(3) 0.081(3) -0.026(2) -0.012(2) -0.008(2)
C7 0.079(3) 0.060(3) 0.059(3) -0.030(2) -0.011(2) 0.019(2)
C8 0.043(2) 0.068(3) 0.066(3) -0.022(2) -0.013(2) 0.012(2)
C9 0.045(2) 0.048(2) 0.052(2) -0.0128(17) -0.0228(18) 0.0074(16)
C10 0.047(2) 0.0377(19) 0.049(2) -0.0075(16) -0.0180(17) 0.0050(15)
C6 0.072(3) 0.042(2) 0.060(2) -0.008(2) -0.028(2) 0.0160(18)
C11 0.045(2) 0.0351(18) 0.050(2) 0.0009(15) -0.0225(17) -0.0047(15)
C12 0.054(2) 0.043(2) 0.064(2) 0.0021(17) -0.036(2) -0.0019(18)
C13 0.040(2) 0.040(2) 0.075(3) 0.0019(16) -0.030(2) -0.0123(18)
C15 0.042(2) 0.060(3) 0.061(2) -0.0048(19) -0.0130(19) -0.009(2)
C16 0.040(2) 0.051(2) 0.0411(19) -0.0044(17) -0.0025(16) -0.0016(16)
C17 0.058(3) 0.055(2) 0.049(2) -0.009(2) -0.0090(19) -0.0088(18)
C18 0.066(3) 0.045(2) 0.054(2) -0.001(2) -0.006(2) -0.0055(18)
C19 0.047(2) 0.050(2) 0.052(2) 0.0047(18) -0.0029(18) 0.0007(18)
C20 0.0351(19) 0.051(2) 0.0425(19) -0.0071(16) -0.0020(15) 0.0004(16)
C21 0.038(2) 0.055(2) 0.053(2) -0.0051(17) -0.0087(17) 0.0079(18)
C22 0.052(3) 0.087(3) 0.071(3) -0.038(2) -0.022(2) 0.023(2)
C23 0.043(2) 0.057(2) 0.054(2) -0.0220(18) -0.0243(18) 0.0158(18)
C24 0.055(2) 0.048(2) 0.054(2) -0.0173(18) -0.0241(19) 0.0044(17)
C25 0.0381(19) 0.0371(18) 0.0485(19) -0.0074(15) -0.0191(16) 0.0090(15)
C26 0.0399(19) 0.0378(18) 0.0426(18) -0.0016(15) -0.0169(16) 0.0029(14)
C30 0.062(3) 0.040(2) 0.056(2) -0.0012(18) -0.028(2) -0.0066(17)
C29 0.057(3) 0.057(3) 0.041(2) 0.006(2) -0.0080(18) -0.0045(17)
C28 0.048(2) 0.055(2) 0.046(2) 0.0008(18) -0.0022(17) 0.0135(18)
C27 0.047(2) 0.0369(19) 0.045(2) -0.0043(16) -0.0100(16) 0.0088(15)
C32 0.101(4) 0.080(3) 0.060(3) 0.024(3) -0.045(3) -0.006(3)
C31 0.044(3) 0.175(7) 0.062(3) -0.002(4) -0.012(2) 0.058(4)
C35 0.096(4) 0.079(4) 0.128(5) -0.045(3) -0.070(4) 0.067(4)
C34 0.062(3) 0.055(3) 0.086(3) 0.010(2) -0.034(3) 0.008(2)
C33 0.058(3) 0.066(3) 0.084(3) -0.012(2) -0.038(3) 0.016(2)

loop_
_atom_type_symbol
_atom_type_description
_atom_type_scat_dispersion_real
_atom_type_scat_dispersion_imag
_atom_type_scat_source
C C 0.0033 0.0016 'International Tables Vol C Tables 4.2.6.8 and 6.1.1.4'
H H 0.0000 0.0000 'International Tables Vol C Tables 4.2.6.8 and 6.1.1.4'
N N 0.0061 0.0033 'International Tables Vol C Tables 4.2.6.8 and 6.1.1.4'
O O 0.0106 0.0060 'International Tables Vol C Tables 4.2.6.8 and 6.1.1.4'
Fe Fe 0.3463 0.8444 'International Tables Vol C Tables 4.2.6.8 and 6.1.1.4'

loop_
_geom_angle_atom_site_label_1
_geom_angle_atom_site_label_2
_geom_angle_atom_site_label_3
_geom_angle
C13 C14 H14A 109.5
C13 C14 H14B 109.5
H14A C14 H14B 109.5
C13 C14 H14C 109.5
H14A C14 H14C 109.5
H14B C14 H14C 109.5
C5 Fe1 C10 107.14(17)
C5 Fe1 C9 119.98(18)
C10 Fe1 C9 40.99(15)
C5 Fe1 C1 40.9(2)
C10 Fe1 C1 120.21(19)
C9 Fe1 C1 155.3(2)
C5 Fe1 C6 125.62(19)
C10 Fe1 C6 41.19(15)
C9 Fe1 C6 68.90(16)
C1 Fe1 C6 107.65(19)
C5 Fe1 C2 68.3(2)
C10 Fe1 C2 155.35(19)
C9 Fe1 C2 162.6(2)
C1 Fe1 C2 40.5(2)
C6 Fe1 C2 120.42(19)
C5 Fe1 C3 67.98(19)
C10 Fe1 C3 162.56(18)
C9 Fe1 C3 125.60(18)
C1 Fe1 C3 67.9(2)
C6 Fe1 C3 155.20(19)
C2 Fe1 C3 40.24(19)
C5 Fe1 C8 155.10(19)
C10 Fe1 C8 68.68(17)
C9 Fe1 C8 40.73(16)
C1 Fe1 C8 162.7(2)
C6 Fe1 C8 68.35(19)
C2 Fe1 C8 125.8(2)
C3 Fe1 C8 108.3(2)
C5 Fe1 C7 163.3(2)
C10 Fe1 C7 69.06(17)
C9 Fe1 C7 68.55(17)
C1 Fe1 C7 125.8(2)
C6 Fe1 C7 40.97(18)
C2 Fe1 C7 107.9(2)
C3 Fe1 C7 120.5(2)
C8 Fe1 C7 40.24(18)
C5 Fe1 C4 40.26(18)
C10 Fe1 C4 125.26(17)
C9 Fe1 C4 107.67(17)
C1 Fe1 C4 67.98(19)
C6 Fe1 C4 162.76(19)
C2 Fe1 C4 67.88(19)
C3 Fe1 C4 40.36(18)
C8 Fe1 C4 120.82(19)
C7 Fe1 C4 155.1(2)
C31 Fe2 C32 40.4(2)
C31 Fe2 C35 41.4(3)
C32 Fe2 C35 68.4(3)
C31 Fe2 C30 121.3(2)
C32 Fe2 C30 156.6(2)
C35 Fe2 C30 107.8(2)
C31 Fe2 C26 107.15(18)
C32 Fe2 C26 120.90(18)
C35 Fe2 C26 125.1(2)
C30 Fe2 C26 41.02(14)
C31 Fe2 C34 67.5(2)
C32 Fe2 C34 66.8(2)
C35 Fe2 C34 39.8(2)
C30 Fe2 C34 125.96(19)
C26 Fe2 C34 162.30(18)
C31 Fe2 C27 124.6(2)
C32 Fe2 C27 107.74(19)
C35 Fe2 C27 162.5(2)
C30 Fe2 C27 68.56(16)
C26 Fe2 C27 41.00(15)
C34 Fe2 C27 155.97(19)
C31 Fe2 C29 156.4(3)
C32 Fe2 C29 161.7(2)
C35 Fe2 C29 120.7(2)
C30 Fe2 C29 40.42(17)
C26 Fe2 C29 68.77(16)
C34 Fe2 C29 108.93(19)
C27 Fe2 C29 68.46(16)
C31 Fe2 C33 67.2(2)
C32 Fe2 C33 39.5(2)
C35 Fe2 C33 67.4(2)
C30 Fe2 C33 162.28(18)
C26 Fe2 C33 155.81(17)
C34 Fe2 C33 39.56(19)
C27 Fe2 C33 121.30(18)
C29 Fe2 C33 125.96(19)
C31 Fe2 C28 161.6(3)
C32 Fe2 C28 125.2(2)
C35 Fe2 C28 155.6(3)
C30 Fe2 C28 68.00(18)
C26 Fe2 C28 68.59(16)
C34 Fe2 C28 121.83(19)
C27 Fe2 C28 40.59(15)
C29 Fe2 C28 40.45(18)
C33 Fe2 C28 108.92(19)
C11 N1 N2 104.6(3)
C15 N2 C13 130.7(3)
C15 N2 N1 118.0(3)
C13 N2 N1 111.1(3)
C16 N3 C20 116.4(3)
C23 N4 N5 112.4(3)
C23 N4 C21 128.3(3)
N5 N4 C21 119.3(3)
C25 N5 N4 103.9(3)
C2 C1 C5 107.7(4)
C2 C1 Fe1 69.9(3)
C5 C1 Fe1 69.2(2)
C2 C1 H1 126.2
C5 C1 H1 126.2
Fe1 C1 H1 126.3
C3 C2 C1 108.0(4)
C3 C2 Fe1 70.0(3)
C1 C2 Fe1 69.7(3)
C3 C2 H2 126.0
C1 C2 H2 126.0
Fe1 C2 H2 126.0
C2 C3 C4 108.3(4)
C2 C3 Fe1 69.8(3)
C4 C3 Fe1 69.9(2)
C2 C3 H3 125.9
C4 C3 H3 125.9
Fe1 C3 H3 126.0
C5 C4 C3 108.1(4)
C5 C4 Fe1 69.2(2)
C3 C4 Fe1 69.7(2)
C5 C4 H4 126.0
C3 C4 H4 126.0
Fe1 C4 H4 126.6
C4 C5 C1 108.0(4)
C4 C5 Fe1 70.5(2)
C1 C5 Fe1 69.9(3)
C4 C5 H5 126.0
C1 C5 H5 126.0
Fe1 C5 H5 125.2
C8 C7 C6 108.0(4)
C8 C7 Fe1 69.9(2)
C6 C7 Fe1 69.4(2)
C8 C7 H7 126.0
C6 C7 H7 126.0
Fe1 C7 H7 126.3
C7 C8 C9 108.8(4)
C7 C8 Fe1 69.9(3)
C9 C8 Fe1 69.4(2)
C7 C8 H8 125.6
C9 C8 H8 125.6
Fe1 C8 H8 126.7
C8 C9 C10 107.9(3)
C8 C9 Fe1 69.9(2)
C10 C9 Fe1 69.4(2)
C8 C9 H9 126.1
C10 C9 H9 126.1
Fe1 C9 H9 126.3
C9 C10 C6 107.6(3)
C9 C10 C11 126.3(3)
C6 C10 C11 126.0(4)
C9 C10 Fe1 69.6(2)
C6 C10 Fe1 69.6(2)
C11 C10 Fe1 123.6(3)
C7 C6 C10 107.7(4)
C7 C6 Fe1 69.6(2)
C10 C6 Fe1 69.2(2)
C7 C6 H6 126.1
C10 C6 H6 126.1
Fe1 C6 H6 126.6
N1 C11 C12 111.2(3)
N1 C11 C10 120.2(3)
C12 C11 C10 128.6(4)
C13 C12 C11 107.2(3)
C13 C12 H12 126.4
C11 C12 H12 126.4
C12 C13 N2 105.8(3)
C12 C13 C14 131.2(4)
N2 C13 C14 122.9(4)
O1 C15 N2 121.9(4)
O1 C15 C16 123.3(4)
N2 C15 C16 114.8(3)
N3 C16 C17 124.5(4)
N3 C16 C15 114.6(3)
C17 C16 C15 120.9(4)
C18 C17 C16 117.4(4)
C18 C17 H17 121.3
C16 C17 H17 121.3
C19 C18 C17 119.7(4)
C19 C18 H18 120.1
C17 C18 H18 120.1
C20 C19 C18 118.2(4)
C20 C19 H19 120.9
C18 C19 H19 120.9
N3 C20 C19 123.6(4)
N3 C20 C21 115.9(3)
C19 C20 C21 120.3(4)
O2 C21 N4 120.1(4)
O2 C21 C20 122.6(4)
N4 C21 C20 117.2(3)
C23 C22 H22A 109.5
C23 C22 H22B 109.5
H22A C22 H22B 109.5
C23 C22 H22C 109.5
H22A C22 H22C 109.5
H22B C22 H22C 109.5
C24 C23 N4 105.2(3)
C24 C23 C22 131.1(4)
N4 C23 C22 123.6(4)
C23 C24 C25 106.8(3)
C23 C24 H24 126.6
C25 C24 H24 126.6
N5 C25 C24 111.7(3)
N5 C25 C26 121.2(3)
C24 C25 C26 127.0(3)
C30 C26 C27 107.1(3)
C30 C26 C25 125.7(3)
C27 C26 C25 127.1(3)
C30 C26 Fe2 69.4(2)
C27 C26 Fe2 69.8(2)
C25 C26 Fe2 123.4(2)
C29 C30 C26 108.9(4)
C29 C30 Fe2 70.4(2)
C26 C30 Fe2 69.6(2)
C29 C30 H30 125.6
C26 C30 H30 125.6
Fe2 C30 H30 126.0
C30 C29 C28 107.7(3)
C30 C29 Fe2 69.2(2)
C28 C29 Fe2 69.9(2)
C30 C29 H29 126.1
C28 C29 H29 126.1
Fe2 C29 H29 126.4
C29 C28 C27 108.4(4)
C29 C28 Fe2 69.7(2)
C27 C28 Fe2 69.4(2)
C29 C28 H28 125.8
C27 C28 H28 125.8
Fe2 C28 H28 126.7
C28 C27 C26 107.8(4)
C28 C27 Fe2 70.0(2)
C26 C27 Fe2 69.2(2)
C28 C27 H27 126.1
C26 C27 H27 126.1
Fe2 C27 H27 126.4
C33 C32 C31 108.5(5)
C33 C32 Fe2 71.0(3)
C31 C32 Fe2 69.7(3)
C33 C32 H32 125.7
C31 C32 H32 125.7
Fe2 C32 H32 125.1
C32 C31 C35 107.1(5)
C32 C31 Fe2 69.9(3)
C35 C31 Fe2 69.4(3)
C32 C31 H31 126.4
C35 C31 H31 126.4
Fe2 C31 H31 125.8
C34 C35 C31 106.5(5)
C34 C35 Fe2 70.6(3)
C31 C35 Fe2 69.1(3)
C34 C35 H35 126.7
C31 C35 H35 126.7
Fe2 C35 H35 125.1
C33 C34 C35 109.3(5)
C33 C34 Fe2 70.4(2)
C35 C34 Fe2 69.6(3)
C33 C34 H34 125.3
C35 C34 H34 125.3
Fe2 C34 H34 126.3
C32 C33 C34 108.5(5)
C32 C33 Fe2 69.5(3)
C34 C33 Fe2 70.0(3)
C32 C33 H33 125.8
C34 C33 H33 125.8
Fe2 C33 H33 126.3

loop_
_geom_bond_atom_site_label_1
_geom_bond_atom_site_label_2
_geom_bond_distance
_geom_bond_publ_flag
Fe1 C5 2.022(4) yes
Fe1 C10 2.028(4) yes
Fe1 C9 2.031(4) yes
Fe1 C1 2.031(5) yes
Fe1 C6 2.034(4) yes
Fe1 C2 2.034(4) yes
Fe1 C3 2.036(4) yes
Fe1 C8 2.037(4) yes
Fe1 C7 2.037(4) yes
Fe1 C4 2.038(4) yes
Fe2 C31 2.017(5) yes
Fe2 C32 2.020(5) yes
Fe2 C35 2.020(4) yes
Fe2 C30 2.023(4) yes
Fe2 C26 2.026(3) yes
Fe2 C34 2.034(4) yes
Fe2 C27 2.035(4) yes
Fe2 C29 2.039(4) yes
Fe2 C33 2.039(4) yes
Fe2 C28 2.041(4) yes
O1 C15 1.208(5) ?
N1 N2 1.390(4) ?
N1 C11 1.317(5) ?
N2 C13 1.390(5) ?
N2 C15 1.376(5) ?
C1 C2 1.406(7) ?
C1 C5 1.415(7) ?
C1 H1 0.9300 ?
C2 C3 1.400(6) ?
C2 H2 0.9300 ?
C3 C4 1.406(6) ?
C3 H3 0.9300 ?
C4 C5 1.398(6) ?
C4 H4 0.9300 ?
C5 H5 0.9300 ?
C7 C8 1.402(6) ?
C7 C6 1.425(6) ?
C7 H7 0.9300 ?
C8 C9 1.416(6) ?
C8 H8 0.9300 ?
C9 C10 1.421(5) ?
C9 H9 0.9300 ?
C10 C6 1.429(5) ?
C10 C11 1.452(5) ?
C6 H6 0.9300 ?
C11 C12 1.418(5) ?
C12 C13 1.343(6) ?
C12 H12 0.9300 ?
C13 C14 1.502(5) ?
C14 H14A 0.9600 ?
C14 H14B 0.9600 ?
C14 H14C 0.9600 ?
C15 C16 1.508(6) ?
C16 C17 1.381(6) ?
C17 C18 1.377(6) ?
C17 H17 0.9300 ?
C18 C19 1.376(6) ?
C18 H18 0.9300 ?
C19 C20 1.374(5) ?
C19 H19 0.9300 ?
N3 C16 1.328(5) ?
N3 C20 1.344(5) ?
O2 C21 1.210(5) ?
N4 N5 1.379(4) ?
N4 C21 1.399(5) ?
N4 C23 1.375(5) ?
N5 C25 1.314(5) ?
C20 C21 1.486(6) ?
C22 C23 1.490(5) ?
C22 H22A 0.9600 ?
C22 H22B 0.9600 ?
C22 H22C 0.9600 ?
C23 C24 1.351(6) ?
C24 C25 1.410(5) ?
C24 H24 0.9300 ?
C25 C26 1.459(5) ?
C26 C30 1.419(5) ?
C26 C27 1.422(5) ?
C30 C29 1.403(6) ?
C30 H30 0.9300 ?
C29 C28 1.410(6) ?
C29 H29 0.9300 ?
C28 C27 1.414(5) ?
C28 H28 0.9300 ?
C27 H27 0.9300 ?
C32 C33 1.372(7) ?
C32 C31 1.393(8) ?
C32 H32 0.9300 ?
C31 C35 1.428(9) ?
C31 H31 0.9300 ?
C35 C34 1.381(7) ?
C35 H35 0.9300 ?
C34 C33 1.378(7) ?
C34 H34 0.9300 ?
C33 H33 0.9300 ?

loop_
_geom_hbond_atom_site_label_D
_geom_hbond_atom_site_label_H
_geom_hbond_atom_site_label_A
_geom_hbond_site_symmetry_A
_geom_hbond_distance_DH
_geom_hbond_distance_HA
_geom_hbond_distance_DA
_geom_hbond_angle_DHA
C6 H6 Cg2 1_554 0.93 2.9505 3.705(5) 139

loop_
_geom_torsion_atom_site_label_1
_geom_torsion_atom_site_label_2
_geom_torsion_atom_site_label_3
_geom_torsion_atom_site_label_4
_geom_torsion
C11 N1 N2 C15 -176.5(3)
C11 N1 N2 C13 -0.5(4)
C23 N4 N5 C25 -0.4(4)
C21 N4 N5 C25 178.6(3)
C5 Fe1 C1 C2 -119.0(4)
C10 Fe1 C1 C2 159.7(3)
C9 Fe1 C1 C2 -165.8(4)
C6 Fe1 C1 C2 116.5(3)
C3 Fe1 C1 C2 -37.6(3)
C8 Fe1 C1 C2 42.7(7)
C7 Fe1 C1 C2 74.9(4)
C4 Fe1 C1 C2 -81.3(3)
C10 Fe1 C1 C5 -81.3(3)
C9 Fe1 C1 C5 -46.8(5)
C6 Fe1 C1 C5 -124.5(3)
C2 Fe1 C1 C5 119.0(4)
C3 Fe1 C1 C5 81.5(3)
C8 Fe1 C1 C5 161.8(6)
C7 Fe1 C1 C5 -166.1(3)
C4 Fe1 C1 C5 37.8(3)
C5 C1 C2 C3 0.6(5)
Fe1 C1 C2 C3 59.7(3)
C5 C1 C2 Fe1 -59.1(3)
C5 Fe1 C2 C3 -81.1(3)
C10 Fe1 C2 C3 -165.0(4)
C9 Fe1 C2 C3 40.9(7)
C1 Fe1 C2 C3 -119.1(4)
C6 Fe1 C2 C3 159.3(3)
C8 Fe1 C2 C3 75.3(3)
C7 Fe1 C2 C3 116.3(3)
C4 Fe1 C2 C3 -37.5(3)
C5 Fe1 C2 C1 38.0(3)
C10 Fe1 C2 C1 -45.9(6)
C9 Fe1 C2 C1 160.0(5)
C6 Fe1 C2 C1 -81.6(3)
C3 Fe1 C2 C1 119.1(4)
C8 Fe1 C2 C1 -165.6(3)
C7 Fe1 C2 C1 -124.7(3)
C4 Fe1 C2 C1 81.5(3)
C1 C2 C3 C4 0.0(5)
Fe1 C2 C3 C4 59.5(3)
C1 C2 C3 Fe1 -59.5(3)
C5 Fe1 C3 C2 82.0(3)
C10 Fe1 C3 C2 158.9(5)
C9 Fe1 C3 C2 -166.1(3)
C1 Fe1 C3 C2 37.8(3)
C6 Fe1 C3 C2 -46.5(6)
C8 Fe1 C3 C2 -124.2(3)
C7 Fe1 C3 C2 -81.8(4)
C4 Fe1 C3 C2 119.3(4)
C5 Fe1 C3 C4 -37.3(3)
C10 Fe1 C3 C4 39.6(7)
C9 Fe1 C3 C4 74.6(3)
C1 Fe1 C3 C4 -81.6(3)
C6 Fe1 C3 C4 -165.8(4)
C2 Fe1 C3 C4 -119.3(4)
C8 Fe1 C3 C4 116.4(3)
C7 Fe1 C3 C4 158.8(3)
C2 C3 C4 C5 -0.6(5)
Fe1 C3 C4 C5 58.8(3)
C2 C3 C4 Fe1 -59.5(3)
C10 Fe1 C4 C5 74.0(3)
C9 Fe1 C4 C5 115.8(3)
C1 Fe1 C4 C5 -38.3(3)
C6 Fe1 C4 C5 40.2(7)
C2 Fe1 C4 C5 -82.1(3)
C3 Fe1 C4 C5 -119.6(4)
C8 Fe1 C4 C5 158.4(3)
C7 Fe1 C4 C5 -167.2(4)
C5 Fe1 C4 C3 119.6(4)
C10 Fe1 C4 C3 -166.5(3)
C9 Fe1 C4 C3 -124.6(3)
C1 Fe1 C4 C3 81.3(3)
C6 Fe1 C4 C3 159.7(5)
C2 Fe1 C4 C3 37.4(3)
C8 Fe1 C4 C3 -82.0(3)
C7 Fe1 C4 C3 -47.6(5)
C3 C4 C5 C1 1.0(5)
Fe1 C4 C5 C1 60.1(3)
C3 C4 C5 Fe1 -59.1(3)
C2 C1 C5 C4 -1.0(5)
Fe1 C1 C5 C4 -60.5(3)
C2 C1 C5 Fe1 59.5(3)
C10 Fe1 C5 C4 -124.8(3)
C9 Fe1 C5 C4 -82.0(3)
C1 Fe1 C5 C4 118.6(4)
C6 Fe1 C5 C4 -166.4(3)
C2 Fe1 C5 C4 80.9(3)
C3 Fe1 C5 C4 37.4(3)
C8 Fe1 C5 C4 -48.6(6)
C7 Fe1 C5 C4 161.1(6)
C10 Fe1 C5 C1 116.6(3)
C9 Fe1 C5 C1 159.4(3)
C6 Fe1 C5 C1 75.0(3)
C2 Fe1 C5 C1 -37.6(3)
C3 Fe1 C5 C1 -81.2(3)
C8 Fe1 C5 C1 -167.2(4)
C7 Fe1 C5 C1 42.5(8)
C4 Fe1 C5 C1 -118.6(4)
C5 Fe1 C7 C8 161.2(6)
C10 Fe1 C7 C8 81.3(3)
C9 Fe1 C7 C8 37.2(3)
C1 Fe1 C7 C8 -165.8(3)
C6 Fe1 C7 C8 119.3(4)
C2 Fe1 C7 C8 -124.6(3)
C3 Fe1 C7 C8 -82.4(3)
C4 Fe1 C7 C8 -48.7(6)
C5 Fe1 C7 C6 41.8(8)
C10 Fe1 C7 C6 -38.0(2)
C9 Fe1 C7 C6 -82.1(3)
C1 Fe1 C7 C6 74.9(3)
C2 Fe1 C7 C6 116.0(3)
C3 Fe1 C7 C6 158.3(3)
C8 Fe1 C7 C6 -119.3(4)
C4 Fe1 C7 C6 -168.0(4)
C6 C7 C8 C9 0.5(5)
Fe1 C7 C8 C9 -58.6(3)
C6 C7 C8 Fe1 59.1(3)
C5 Fe1 C8 C7 -167.2(4)
C10 Fe1 C8 C7 -82.4(3)
C9 Fe1 C8 C7 -120.3(4)
C1 Fe1 C8 C7 41.8(7)
C6 Fe1 C8 C7 -38.0(3)
C2 Fe1 C8 C7 74.7(3)
C3 Fe1 C8 C7 115.9(3)
C4 Fe1 C8 C7 158.4(3)
C5 Fe1 C8 C9 -46.9(5)
C10 Fe1 C8 C9 37.9(2)
C1 Fe1 C8 C9 162.2(6)
C6 Fe1 C8 C9 82.4(3)
C2 Fe1 C8 C9 -165.0(3)
C3 Fe1 C8 C9 -123.8(3)
C7 Fe1 C8 C9 120.3(4)
C4 Fe1 C8 C9 -81.3(3)
C7 C8 C9 C10 -0.3(5)
Fe1 C8 C9 C10 -59.2(3)
C7 C8 C9 Fe1 58.9(3)
C5 Fe1 C9 C8 159.2(3)
C10 Fe1 C9 C8 -119.1(3)
C1 Fe1 C9 C8 -167.4(4)
C6 Fe1 C9 C8 -80.9(3)
C2 Fe1 C9 C8 44.7(7)
C3 Fe1 C9 C8 76.1(3)
C7 Fe1 C9 C8 -36.8(3)
C4 Fe1 C9 C8 117.0(3)
C5 Fe1 C9 C10 -81.6(3)
C1 Fe1 C9 C10 -48.3(5)
C6 Fe1 C9 C10 38.2(2)
C2 Fe1 C9 C10 163.9(6)
C3 Fe1 C9 C10 -164.8(2)
C8 Fe1 C9 C10 119.1(3)
C7 Fe1 C9 C10 82.3(3)
C4 Fe1 C9 C10 -123.9(2)
C8 C9 C10 C6 -0.1(4)
Fe1 C9 C10 C6 -59.5(3)
C8 C9 C10 C11 176.8(4)
Fe1 C9 C10 C11 117.3(4)
C8 C9 C10 Fe1 59.5(3)
C5 Fe1 C10 C9 116.3(2)
C1 Fe1 C10 C9 158.8(3)
C6 Fe1 C10 C9 -118.8(3)
C2 Fe1 C10 C9 -168.5(4)
C3 Fe1 C10 C9 45.4(7)
C8 Fe1 C10 C9 -37.7(2)
C7 Fe1 C10 C9 -81.0(3)
C4 Fe1 C10 C9 75.7(3)
C5 Fe1 C10 C6 -125.0(3)
C9 Fe1 C10 C6 118.8(3)
C1 Fe1 C10 C6 -82.4(3)
C2 Fe1 C10 C6 -49.7(5)
C3 Fe1 C10 C6 164.2(5)
C8 Fe1 C10 C6 81.1(3)
C7 Fe1 C10 C6 37.8(3)
C4 Fe1 C10 C6 -165.5(3)
C5 Fe1 C10 C11 -4.5(3)
C9 Fe1 C10 C11 -120.8(4)
C1 Fe1 C10 C11 38.1(4)
C6 Fe1 C10 C11 120.4(4)
C2 Fe1 C10 C11 70.7(5)
C3 Fe1 C10 C11 -75.4(7)
C8 Fe1 C10 C11 -158.5(3)
C7 Fe1 C10 C11 158.2(4)
C4 Fe1 C10 C11 -45.1(4)
C8 C7 C6 C10 -0.5(5)
Fe1 C7 C6 C10 58.9(3)
C8 C7 C6 Fe1 -59.4(3)
C9 C10 C6 C7 0.4(5)
C11 C10 C6 C7 -176.5(4)
Fe1 C10 C6 C7 -59.2(3)
C9 C10 C6 Fe1 59.5(3)
C11 C10 C6 Fe1 -117.3(4)
C5 Fe1 C6 C7 -166.3(3)
C10 Fe1 C6 C7 119.2(4)
C9 Fe1 C6 C7 81.2(3)
C1 Fe1 C6 C7 -124.8(3)
C2 Fe1 C6 C7 -82.4(3)
C3 Fe1 C6 C7 -49.5(6)
C8 Fe1 C6 C7 37.3(3)
C4 Fe1 C6 C7 162.8(5)
C5 Fe1 C6 C10 74.4(3)
C9 Fe1 C6 C10 -38.0(2)
C1 Fe1 C6 C10 116.0(3)
C2 Fe1 C6 C10 158.3(3)
C3 Fe1 C6 C10 -168.8(4)
C8 Fe1 C6 C10 -81.9(3)
C7 Fe1 C6 C10 -119.2(4)
C4 Fe1 C6 C10 43.6(7)
N2 N1 C11 C12 0.2(4)
N2 N1 C11 C10 180.0(3)
C9 C10 C11 N1 8.6(6)
C6 C10 C11 N1 -175.1(4)
Fe1 C10 C11 N1 96.8(4)
C9 C10 C11 C12 -171.7(4)
C6 C10 C11 C12 4.6(6)
Fe1 C10 C11 C12 -83.4(4)
N1 C11 C12 C13 0.1(4)
C10 C11 C12 C13 -179.7(4)
C11 C12 C13 N2 -0.4(4)
C11 C12 C13 C14 -178.5(4)
C15 N2 C13 C12 175.9(4)
N1 N2 C13 C12 0.5(4)
C15 N2 C13 C14 -5.8(6)
N1 N2 C13 C14 178.8(3)
C13 N2 C15 O1 -7.7(7)
N1 N2 C15 O1 167.4(4)
C13 N2 C15 C16 171.1(4)
N1 N2 C15 C16 -13.8(5)
C20 N3 C16 C17 3.0(5)
C20 N3 C16 C15 -179.4(3)
O1 C15 C16 N3 -73.1(6)
N2 C15 C16 N3 108.1(4)
O1 C15 C16 C17 104.6(5)
N2 C15 C16 C17 -74.2(5)
N3 C16 C17 C18 -0.7(6)
C15 C16 C17 C18 -178.1(4)
C16 C17 C18 C19 -2.8(6)
C17 C18 C19 C20 3.8(6)
C16 N3 C20 C19 -1.9(5)
C16 N3 C20 C21 172.4(3)
C18 C19 C20 N3 -1.4(6)
C18 C19 C20 C21 -175.5(4)
C23 N4 C21 O2 30.2(6)
N5 N4 C21 O2 -148.6(4)
C23 N4 C21 C20 -147.8(4)
N5 N4 C21 C20 33.4(5)
N3 C20 C21 O2 -134.9(4)
C19 C20 C21 O2 39.6(6)
N3 C20 C21 N4 43.1(5)
C19 C20 C21 N4 -142.4(4)
N5 N4 C23 C24 -0.3(4)
C21 N4 C23 C24 -179.1(3)
N5 N4 C23 C22 -179.0(3)
C21 N4 C23 C22 2.2(6)
N4 C23 C24 C25 0.7(4)
C22 C23 C24 C25 179.3(4)
N4 N5 C25 C24 0.8(4)
N4 N5 C25 C26 -178.4(3)
C23 C24 C25 N5 -1.0(4)
C23 C24 C25 C26 178.1(3)
N5 C25 C26 C30 -179.1(3)
C24 C25 C26 C30 1.8(6)
N5 C25 C26 C27 -2.7(5)
C24 C25 C26 C27 178.2(3)
N5 C25 C26 Fe2 -91.6(4)
C24 C25 C26 Fe2 89.3(4)
C31 Fe2 C26 C30 118.3(3)
C32 Fe2 C26 C30 160.2(3)
C35 Fe2 C26 C30 76.2(4)
C34 Fe2 C26 C30 48.8(7)
C27 Fe2 C26 C30 -118.3(3)
C29 Fe2 C26 C30 -37.1(2)
C33 Fe2 C26 C30 -169.3(4)
C28 Fe2 C26 C30 -80.7(3)
C31 Fe2 C26 C27 -123.4(3)
C32 Fe2 C26 C27 -81.5(3)
C35 Fe2 C26 C27 -165.5(3)
C30 Fe2 C26 C27 118.3(3)
C34 Fe2 C26 C27 167.0(5)
C29 Fe2 C26 C27 81.2(2)
C33 Fe2 C26 C27 -51.1(5)
C28 Fe2 C26 C27 37.6(2)
C31 Fe2 C26 C25 -1.6(4)
C32 Fe2 C26 C25 40.3(4)
C35 Fe2 C26 C25 -43.7(4)
C30 Fe2 C26 C25 -119.9(4)
C34 Fe2 C26 C25 -71.2(7)
C27 Fe2 C26 C25 121.8(4)
C29 Fe2 C26 C25 -157.0(3)
C33 Fe2 C26 C25 70.7(5)
C28 Fe2 C26 C25 159.4(3)
C27 C26 C30 C29 -0.3(4)
C25 C26 C30 C29 176.7(3)
Fe2 C26 C30 C29 59.6(3)
C27 C26 C30 Fe2 -59.9(2)
C25 C26 C30 Fe2 117.0(3)
C31 Fe2 C30 C29 160.1(3)
C32 Fe2 C30 C29 -166.8(5)
C35 Fe2 C30 C29 116.7(3)
C26 Fe2 C30 C29 -119.9(3)
C34 Fe2 C30 C29 76.5(3)
C27 Fe2 C30 C29 -81.5(3)
C33 Fe2 C30 C29 45.7(7)
C28 Fe2 C30 C29 -37.7(2)
C31 Fe2 C30 C26 -80.0(4)
C32 Fe2 C30 C26 -46.9(6)
C35 Fe2 C30 C26 -123.4(3)
C34 Fe2 C30 C26 -163.6(2)
C27 Fe2 C30 C26 38.4(2)
C29 Fe2 C30 C26 119.9(3)
C33 Fe2 C30 C26 165.6(5)
C28 Fe2 C30 C26 82.2(2)
C26 C30 C29 C28 0.3(4)
Fe2 C30 C29 C28 59.5(3)
C26 C30 C29 Fe2 -59.2(3)
C31 Fe2 C29 C30 -46.7(6)
C32 Fe2 C29 C30 163.1(5)
C35 Fe2 C29 C30 -81.5(3)
C26 Fe2 C29 C30 37.6(2)
C34 Fe2 C29 C30 -123.7(3)
C27 Fe2 C29 C30 81.8(2)
C33 Fe2 C29 C30 -164.4(2)
C28 Fe2 C29 C30 119.1(3)
C31 Fe2 C29 C28 -165.8(5)
C32 Fe2 C29 C28 44.0(7)
C35 Fe2 C29 C28 159.4(3)
C30 Fe2 C29 C28 -119.1(3)
C26 Fe2 C29 C28 -81.5(2)
C34 Fe2 C29 C28 117.2(3)
C27 Fe2 C29 C28 -37.3(2)
C33 Fe2 C29 C28 76.5(3)
C30 C29 C28 C27 -0.2(4)
Fe2 C29 C28 C27 58.8(3)
C30 C29 C28 Fe2 -59.0(3)
C31 Fe2 C28 C29 161.9(6)
C32 Fe2 C28 C29 -164.5(3)
C35 Fe2 C28 C29 -47.0(6)
C30 Fe2 C28 C29 37.7(2)
C26 Fe2 C28 C29 82.0(3)
C34 Fe2 C28 C29 -82.0(3)
C27 Fe2 C28 C29 119.9(4)
C33 Fe2 C28 C29 -123.7(3)
C31 Fe2 C28 C27 41.9(7)
C32 Fe2 C28 C27 75.5(3)
C35 Fe2 C28 C27 -166.9(4)
C30 Fe2 C28 C27 -82.3(3)
C26 Fe2 C28 C27 -38.0(2)
C34 Fe2 C28 C27 158.1(3)
C29 Fe2 C28 C27 -119.9(4)
C33 Fe2 C28 C27 116.4(3)
C29 C28 C27 C26 0.1(4)
Fe2 C28 C27 C26 59.0(2)
C29 C28 C27 Fe2 -58.9(3)
C30 C26 C27 C28 0.1(4)
C25 C26 C27 C28 -176.8(3)
Fe2 C26 C27 C28 -59.5(3)
C30 C26 C27 Fe2 59.6(2)
C25 C26 C27 Fe2 -117.3(3)
C31 Fe2 C27 C28 -165.2(3)
C32 Fe2 C27 C28 -123.8(3)
C35 Fe2 C27 C28 161.9(7)
C30 Fe2 C27 C28 80.8(3)
C26 Fe2 C27 C28 119.2(3)
C34 Fe2 C27 C28 -51.2(5)
C29 Fe2 C27 C28 37.2(3)
C33 Fe2 C27 C28 -82.7(3)
C31 Fe2 C27 C26 75.7(3)
C32 Fe2 C27 C26 117.0(3)
C35 Fe2 C27 C26 42.7(8)
C30 Fe2 C27 C26 -38.4(2)
C34 Fe2 C27 C26 -170.3(4)
C29 Fe2 C27 C26 -82.0(2)
C33 Fe2 C27 C26 158.1(2)
C28 Fe2 C27 C26 -119.2(3)
C31 Fe2 C32 C33 -119.0(5)
C35 Fe2 C32 C33 -80.2(4)
C30 Fe2 C32 C33 -165.1(4)
C26 Fe2 C32 C33 160.9(3)
C34 Fe2 C32 C33 -37.0(3)
C27 Fe2 C32 C33 118.0(3)
C29 Fe2 C32 C33 43.1(7)
C28 Fe2 C32 C33 76.6(4)
C35 Fe2 C32 C31 38.9(3)
C30 Fe2 C32 C31 -46.1(6)
C26 Fe2 C32 C31 -80.0(4)
C34 Fe2 C32 C31 82.1(4)
C27 Fe2 C32 C31 -123.0(4)
C29 Fe2 C32 C31 162.2(5)
C33 Fe2 C32 C31 119.0(5)
C28 Fe2 C32 C31 -164.4(3)
C33 C32 C31 C35 1.0(5)
Fe2 C32 C31 C35 -59.7(3)
C33 C32 C31 Fe2 60.7(3)
C35 Fe2 C31 C32 -118.2(4)
C30 Fe2 C31 C32 160.4(3)
C26 Fe2 C31 C32 117.8(3)
C34 Fe2 C31 C32 -80.1(3)
C27 Fe2 C31 C32 76.1(3)
C29 Fe2 C31 C32 -166.1(4)
C33 Fe2 C31 C32 -37.1(3)
C28 Fe2 C31 C32 44.3(7)
C32 Fe2 C31 C35 118.2(4)
C30 Fe2 C31 C35 -81.4(3)
C26 Fe2 C31 C35 -124.0(3)
C34 Fe2 C31 C35 38.1(3)
C27 Fe2 C31 C35 -165.7(3)
C29 Fe2 C31 C35 -47.9(6)
C33 Fe2 C31 C35 81.1(3)
C28 Fe2 C31 C35 162.5(5)
C32 C31 C35 C34 -1.1(5)
Fe2 C31 C35 C34 -61.1(3)
C32 C31 C35 Fe2 60.0(3)
C31 Fe2 C35 C34 117.2(5)
C32 Fe2 C35 C34 79.3(4)
C30 Fe2 C35 C34 -125.3(3)
C26 Fe2 C35 C34 -167.4(3)
C27 Fe2 C35 C34 159.7(6)
C29 Fe2 C35 C34 -83.0(4)
C33 Fe2 C35 C34 36.5(3)
C28 Fe2 C35 C34 -49.5(7)
C32 Fe2 C35 C31 -37.9(3)
C30 Fe2 C35 C31 117.5(3)
C26 Fe2 C35 C31 75.5(4)
C34 Fe2 C35 C31 -117.2(5)
C27 Fe2 C35 C31 42.5(8)
C29 Fe2 C35 C31 159.8(3)
C33 Fe2 C35 C31 -80.7(4)
C28 Fe2 C35 C31 -166.7(5)
C31 C35 C34 C33 0.8(5)
Fe2 C35 C34 C33 -59.4(3)
C31 C35 C34 Fe2 60.1(3)
C31 Fe2 C34 C33 80.9(4)
C32 Fe2 C34 C33 36.9(3)
C35 Fe2 C34 C33 120.5(5)
C30 Fe2 C34 C33 -165.8(3)
C26 Fe2 C34 C33 156.6(5)
C27 Fe2 C34 C33 -44.6(6)
C29 Fe2 C34 C33 -124.0(3)
C28 Fe2 C34 C33 -81.2(4)
C31 Fe2 C34 C35 -39.6(4)
C32 Fe2 C34 C35 -83.6(4)
C30 Fe2 C34 C35 73.7(4)
C26 Fe2 C34 C35 36.1(8)
C27 Fe2 C34 C35 -165.1(4)
C29 Fe2 C34 C35 115.5(4)
C33 Fe2 C34 C35 -120.5(5)
C28 Fe2 C34 C35 158.3(4)
C31 C32 C33 C34 -0.5(5)
Fe2 C32 C33 C34 59.3(3)
C31 C32 C33 Fe2 -59.8(3)
C35 C34 C33 C32 -0.2(5)
Fe2 C34 C33 C32 -59.0(3)
C35 C34 C33 Fe2 58.8(3)
C31 Fe2 C33 C32 37.9(4)
C35 Fe2 C33 C32 83.0(4)
C30 Fe2 C33 C32 160.4(6)
C26 Fe2 C33 C32 -43.1(6)
C34 Fe2 C33 C32 119.8(5)
C27 Fe2 C33 C32 -79.8(4)
C29 Fe2 C33 C32 -164.7(3)
C28 Fe2 C33 C32 -122.8(4)
C31 Fe2 C33 C34 -81.8(4)
C32 Fe2 C33 C34 -119.8(5)
C35 Fe2 C33 C34 -36.7(3)
C30 Fe2 C33 C34 40.6(7)
C26 Fe2 C33 C34 -162.9(4)
C27 Fe2 C33 C34 160.4(3)
C29 Fe2 C33 C34 75.6(4)
C28 Fe2 C33 C34 117.4(3)
